data_4326700
loop_
_publ_author_name
'Peter D. W. Boyd'
'L. James Wright'
'M. Naveed Zafar'

_publ_section_title
;
 Extending the Range of Neutral N-Donor Ligands Available for Metal
 Catalysts: N-[1-Alkylpyridin-4(1H)-ylidene]amides in Palladium-Catalyzed
 Cross-Coupling Reactions
;
_journal_name_full 'Inorganic Chemistry'
_journal_page_first 10522
_journal_page_last 10524
_journal_paper_doi 10.1021/ic201527s
_journal_volume 50
_journal_year 2011
_chemical_formula_sum 'C18 H15 N3 O'
_chemical_formula_weight 289.33
_chemical_name_systematic
; 
 ? 
;
_space_group_IT_number 14
_symmetry_cell_setting monoclinic
_symmetry_space_group_name_Hall '-P 2yn'
_symmetry_space_group_name_H-M 'P 1 21/n 1'
_atom_sites_solution_hydrogens geom
_atom_sites_solution_primary direct
_atom_sites_solution_secondary difmap
_audit_creation_method SHELXL-97
_cell_angle_alpha 90.000(5)
_cell_angle_beta 116.030(5)
_cell_angle_gamma 90.000(5)
_cell_formula_units_Z 4
_cell_length_a 11.028(5)
_cell_length_b 12.786(5)
_cell_length_c 11.313(5)
_cell_measurement_reflns_used 8239
_cell_measurement_temperature 93(2)
_cell_measurement_theta_max 27.99
_cell_measurement_theta_min 2.15
_cell_volume 1433.4(11)
_computing_structure_refinement 'SHELXL-97 (Sheldrick, 1997)'
_computing_structure_solution 'SHELXS-97 (Sheldrick, 1990)'
_diffrn_ambient_temperature 93(2)
_diffrn_measured_fraction_theta_full 0.999
_diffrn_measured_fraction_theta_max 0.999
_diffrn_measurement_device_type 'Siemens SMART APEX2 CCD'
_diffrn_measurement_method '\w scans'
_diffrn_radiation_monochromator graphite
_diffrn_radiation_source 'fine-focus sealed tube'
_diffrn_radiation_type MoK\a
_diffrn_radiation_wavelength 0.71073
_diffrn_reflns_av_R_equivalents 0.0304
_diffrn_reflns_av_sigmaI/netI 0.0236
_diffrn_reflns_limit_h_max 14
_diffrn_reflns_limit_h_min -14
_diffrn_reflns_limit_k_max 16
_diffrn_reflns_limit_k_min -16
_diffrn_reflns_limit_l_max 14
_diffrn_reflns_limit_l_min -14
_diffrn_reflns_number 18368
_diffrn_reflns_theta_full 27.99
_diffrn_reflns_theta_max 27.99
_diffrn_reflns_theta_min 2.15
_diffrn_standards_number 0
_exptl_absorpt_coefficient_mu 0.086
_exptl_absorpt_correction_type none
_exptl_crystal_colour colorless
_exptl_crystal_density_diffrn 1.341
_exptl_crystal_description block
_exptl_crystal_F_000 608
_exptl_crystal_size_max 0.34
_exptl_crystal_size_mid 0.25
_exptl_crystal_size_min 0.21
_refine_diff_density_max 0.335
_refine_diff_density_min -0.207
_refine_diff_density_rms 0.044
_refine_ls_extinction_method none
_refine_ls_goodness_of_fit_ref 0.717
_refine_ls_hydrogen_treatment constr
_refine_ls_matrix_type full
_refine_ls_number_parameters 199
_refine_ls_number_reflns 3443
_refine_ls_number_restraints 0
_refine_ls_restrained_S_all 0.717
_refine_ls_R_factor_all 0.0427
_refine_ls_R_factor_gt 0.0374
_refine_ls_shift/su_max 0.000
_refine_ls_shift/su_mean 0.000
_refine_ls_structure_factor_coef Fsqd
_refine_ls_weighting_details 'calc w=1/[\s^2^(Fo^2^)+(0.0961P)^2^+1.0126P] where P=(Fo^2^+2Fc^2^)/3'
_refine_ls_weighting_scheme calc
_refine_ls_wR_factor_gt 0.1058
_refine_ls_wR_factor_ref 0.1127
_reflns_number_gt 3033
_reflns_number_total 3443
_reflns_threshold_expression >2sigma(I)
_cod_data_source_file ic201527s_si_002_2.cif
_cod_data_source_block shelxl
_cod_database_code 4326700

loop_
_symmetry_equiv_pos_as_xyz
'x, y, z'
'-x+1/2, y+1/2, -z+1/2'
'-x, -y, -z'
'x-1/2, -y-1/2, z-1/2'

loop_
_atom_site_label
_atom_site_type_symbol
_atom_site_fract_x
_atom_site_fract_y
_atom_site_fract_z
_atom_site_U_iso_or_equiv
_atom_site_adp_type
_atom_site_occupancy
_atom_site_symmetry_multiplicity
_atom_site_calc_flag
_atom_site_refinement_flags
C5 C 0.57972(11) -0.30281(9) 0.69608(11) 0.0222(2) Uani 1 1 d .
H5 H 0.6202 -0.3488 0.7663 0.027 Uiso 1 1 calc R
C4 C 0.63892(11) -0.28934(9) 0.61123(11) 0.0229(2) Uani 1 1 d .
H4 H 0.7172 -0.3253 0.6246 0.028 Uiso 1 1 calc R
C3 C 0.57896(11) -0.22116(9) 0.50630(11) 0.0217(2) Uani 1 1 d .
H3 H 0.6163 -0.2106 0.4478 0.026 Uiso 1 1 calc R
C2 C 0.46216(11) -0.16874(9) 0.48976(10) 0.0187(2) Uani 1 1 d .
H2 H 0.4196 -0.1229 0.4198 0.022 Uiso 1 1 calc R
C1 C 0.41001(10) -0.18639(8) 0.58064(10) 0.0161(2) Uani 1 1 d .
C6 C 0.28953(10) -0.12525(8) 0.57484(10) 0.0168(2) Uani 1 1 d .
C7 C 0.17216(10) 0.02996(8) 0.47830(10) 0.0169(2) Uani 1 1 d .
C8 C 0.16617(11) 0.07595(9) 0.59064(10) 0.0190(2) Uani 1 1 d .
H8 H 0.2034 0.0406 0.6706 0.023 Uiso 1 1 calc R
C9 C 0.10644(11) 0.17120(9) 0.58235(11) 0.0201(2) Uani 1 1 d .
H9 H 0.1075 0.2009 0.6578 0.024 Uiso 1 1 calc R
C10 C 0.10290(11) 0.08653(9) 0.35835(10) 0.0200(2) Uani 1 1 d .
H10 H 0.0994 0.0592 0.2807 0.024 Uiso 1 1 calc R
C11 C 0.04202(11) 0.17945(9) 0.35552(11) 0.0212(2) Uani 1 1 d .
H11 H -0.0033 0.2139 0.2756 0.025 Uiso 1 1 calc R
C12 C -0.01065(11) 0.32973(9) 0.45950(12) 0.0226(2) Uani 1 1 d .
H12A H -0.0223 0.3431 0.5383 0.027 Uiso 1 1 calc R
H12B H -0.0984 0.3343 0.3844 0.027 Uiso 1 1 calc R
C13 C 0.08282(11) 0.41103(8) 0.44695(11) 0.0194(2) Uani 1 1 d .
C14 C 0.20036(12) 0.43895(9) 0.55801(11) 0.0218(2) Uani 1 1 d .
H14 H 0.2191 0.4088 0.6390 0.026 Uiso 1 1 calc R
C15 C 0.28921(12) 0.51136(9) 0.54809(11) 0.0244(2) Uani 1 1 d .
H15 H 0.3664 0.5303 0.6227 0.029 Uiso 1 1 calc R
C16 C 0.26340(12) 0.55573(9) 0.42696(12) 0.0249(2) Uani 1 1 d .
H16 H 0.3236 0.6037 0.4205 0.030 Uiso 1 1 calc R
C17 C 0.14759(12) 0.52808(9) 0.31592(11) 0.0239(2) Uani 1 1 d .
H17 H 0.1305 0.5570 0.2347 0.029 Uiso 1 1 calc R
C18 C 0.05665(11) 0.45676(9) 0.32609(11) 0.0213(2) Uani 1 1 d .
H18 H -0.0219 0.4396 0.2518 0.026 Uiso 1 1 calc R
N1 N 0.46703(9) -0.25285(7) 0.68196(9) 0.0194(2) Uani 1 1 d .
N2 N 0.24395(9) -0.05404(7) 0.47597(8) 0.0182(2) Uani 1 1 d .
N3 N 0.04566(9) 0.22331(7) 0.46631(9) 0.0194(2) Uani 1 1 d .
O1 O 0.24309(8) -0.14557(6) 0.65371(8) 0.02228(19) Uani 1 1 d .

loop_
_atom_site_aniso_label
_atom_site_aniso_U_11
_atom_site_aniso_U_22
_atom_site_aniso_U_33
_atom_site_aniso_U_23
_atom_site_aniso_U_13
_atom_site_aniso_U_12
C5 0.0250(5) 0.0187(5) 0.0207(5) 0.0031(4) 0.0080(4) 0.0021(4)
C4 0.0202(5) 0.0227(6) 0.0253(5) -0.0014(4) 0.0093(4) 0.0039(4)
C3 0.0225(5) 0.0250(6) 0.0209(5) -0.0020(4) 0.0127(4) -0.0001(4)
C2 0.0204(5) 0.0201(5) 0.0156(5) 0.0022(4) 0.0080(4) 0.0013(4)
C1 0.0179(5) 0.0150(5) 0.0151(4) -0.0018(4) 0.0069(4) -0.0018(4)
C6 0.0176(4) 0.0171(5) 0.0150(4) -0.0034(4) 0.0065(4) -0.0022(4)
C7 0.0153(4) 0.0174(5) 0.0181(5) -0.0024(4) 0.0075(4) -0.0024(4)
C8 0.0211(5) 0.0200(5) 0.0175(5) -0.0012(4) 0.0100(4) -0.0013(4)
C9 0.0226(5) 0.0215(5) 0.0207(5) -0.0035(4) 0.0136(4) -0.0018(4)
C10 0.0215(5) 0.0215(5) 0.0160(5) -0.0026(4) 0.0073(4) 0.0012(4)
C11 0.0215(5) 0.0219(6) 0.0182(5) 0.0004(4) 0.0069(4) 0.0023(4)
C12 0.0225(5) 0.0185(5) 0.0308(6) -0.0007(4) 0.0153(5) 0.0042(4)
C13 0.0212(5) 0.0163(5) 0.0234(5) -0.0016(4) 0.0123(4) 0.0039(4)
C14 0.0276(5) 0.0210(5) 0.0179(5) -0.0004(4) 0.0110(4) 0.0030(4)
C15 0.0249(5) 0.0238(6) 0.0221(5) -0.0048(4) 0.0080(4) -0.0010(4)
C16 0.0289(6) 0.0194(5) 0.0304(6) -0.0006(4) 0.0168(5) -0.0005(4)
C17 0.0302(6) 0.0216(5) 0.0221(5) 0.0048(4) 0.0134(5) 0.0078(4)
C18 0.0205(5) 0.0215(5) 0.0198(5) -0.0010(4) 0.0070(4) 0.0062(4)
N1 0.0225(4) 0.0181(4) 0.0180(4) 0.0017(3) 0.0094(4) 0.0002(3)
N2 0.0196(4) 0.0192(5) 0.0160(4) -0.0012(3) 0.0080(3) 0.0021(3)
N3 0.0196(4) 0.0174(5) 0.0236(5) -0.0021(3) 0.0116(4) 0.0012(3)
O1 0.0242(4) 0.0246(4) 0.0232(4) 0.0015(3) 0.0152(3) 0.0004(3)

loop_
_atom_type_symbol
_atom_type_description
_atom_type_scat_dispersion_real
_atom_type_scat_dispersion_imag
_atom_type_scat_source
C C 0.0033 0.0016 'International Tables Vol C Tables 4.2.6.8 and 6.1.1.4'
H H 0.0000 0.0000 'International Tables Vol C Tables 4.2.6.8 and 6.1.1.4'
N N 0.0061 0.0033 'International Tables Vol C Tables 4.2.6.8 and 6.1.1.4'
O O 0.0106 0.0060 'International Tables Vol C Tables 4.2.6.8 and 6.1.1.4'

loop_
_geom_angle_atom_site_label_1
_geom_angle_atom_site_label_2
_geom_angle_atom_site_label_3
_geom_angle
N1 C5 C4 123.38(10)
N1 C5 H5 118.3
C4 C5 H5 118.3
C5 C4 C3 118.58(10)
C5 C4 H4 120.7
C3 C4 H4 120.7
C4 C3 C2 118.99(10)
C4 C3 H3 120.5
C2 C3 H3 120.5
C3 C2 C1 118.61(10)
C3 C2 H2 120.7
C1 C2 H2 120.7
N1 C1 C2 122.71(10)
N1 C1 C6 115.88(9)
C2 C1 C6 121.30(9)
O1 C6 N2 128.00(10)
O1 C6 C1 119.52(10)
N2 C6 C1 112.46(9)
N2 C7 C10 117.47(10)
N2 C7 C8 127.26(10)
C10 C7 C8 115.02(10)
C9 C8 C7 120.96(10)
C9 C8 H8 119.5
C7 C8 H8 119.5
N3 C9 C8 121.44(10)
N3 C9 H9 119.3
C8 C9 H9 119.3
C11 C10 C7 121.22(10)
C11 C10 H10 119.4
C7 C10 H10 119.4
C10 C11 N3 121.71(10)
C10 C11 H11 119.1
N3 C11 H11 119.1
N3 C12 C13 110.37(9)
N3 C12 H12A 109.6
C13 C12 H12A 109.6
N3 C12 H12B 109.6
C13 C12 H12B 109.6
H12A C12 H12B 108.1
C18 C13 C14 118.99(11)
C18 C13 C12 121.53(10)
C14 C13 C12 119.45(10)
C15 C14 C13 120.42(11)
C15 C14 H14 119.8
C13 C14 H14 119.8
C14 C15 C16 120.32(11)
C14 C15 H15 119.8
C16 C15 H15 119.8
C17 C16 C15 119.77(11)
C17 C16 H16 120.1
C15 C16 H16 120.1
C16 C17 C18 120.03(11)
C16 C17 H17 120.0
C18 C17 H17 120.0
C17 C18 C13 120.45(10)
C17 C18 H18 119.8
C13 C18 H18 119.8
C1 N1 C5 117.73(9)
C7 N2 C6 121.99(9)
C9 N3 C11 119.46(10)
C9 N3 C12 121.20(9)
C11 N3 C12 119.26(9)

loop_
_geom_bond_atom_site_label_1
_geom_bond_atom_site_label_2
_geom_bond_distance
C5 N1 1.3431(15)
C5 C4 1.3882(17)
C5 H5 0.9300
C4 C3 1.3847(16)
C4 H4 0.9300
C3 C2 1.3899(16)
C3 H3 0.9300
C2 C1 1.3991(15)
C2 H2 0.9300
C1 N1 1.3412(14)
C1 C6 1.5179(15)
C6 O1 1.2357(13)
C6 N2 1.3562(14)
C7 N2 1.3414(14)
C7 C10 1.4276(15)
C7 C8 1.4280(15)
C8 C9 1.3680(16)
C8 H8 0.9300
C9 N3 1.3580(15)
C9 H9 0.9300
C10 C11 1.3580(16)
C10 H10 0.9300
C11 N3 1.3576(15)
C11 H11 0.9300
C12 N3 1.4835(14)
C12 C13 1.5138(16)
C12 H12A 0.9700
C12 H12B 0.9700
C13 C18 1.3958(16)
C13 C14 1.3988(16)
C14 C15 1.3880(17)
C14 H14 0.9300
C15 C16 1.3922(17)
C15 H15 0.9300
C16 C17 1.3878(17)
C16 H16 0.9300
C17 C18 1.3970(17)
C17 H17 0.9300
C18 H18 0.9300

loop_
_cod_related_entry_id
_cod_related_entry_database
_cod_related_entry_code
1 ChemSpider 30661181
